data_4315920
loop_
_publ_author_name
'Sakya S. Sen'
'Daniel Kratzert'
'Daniel Stern'
'Herbert W. Roesky'
'Dietmar Stalke'

_publ_section_title
;
 Reactivity Studies of a GeI-GeI Compound with and without Cleavage of the
 Ge-Ge Bond
;
_journal_name_full 'Inorganic Chemistry'
_journal_page_first 5786
_journal_page_last 5788
_journal_paper_doi 10.1021/ic100501e
_journal_volume 49
_journal_year 2010
_chemical_formula_moiety 'C38 H46 Fe2 Ge2 N4 O8'
_chemical_formula_sum 'C38 H46 Fe2 Ge2 N4 O8'
_chemical_formula_weight 943.67
_chemical_name_systematic
; 
 ? 
;
_space_group_IT_number 15
_symmetry_cell_setting monoclinic
_symmetry_space_group_name_Hall '-C 2yc'
_symmetry_space_group_name_H-M 'C 1 2/c 1'
_atom_sites_solution_hydrogens geom
_atom_sites_solution_primary direct
_atom_sites_solution_secondary difmap
_audit_creation_method SHELXL-97
_cell_angle_alpha 90.00
_cell_angle_beta 105.9650(10)
_cell_angle_gamma 90.00
_cell_formula_units_Z 4
_cell_length_a 21.491(2)
_cell_length_b 10.4204(10)
_cell_length_c 18.8890(18)
_cell_measurement_reflns_used 9935
_cell_measurement_temperature 100(2)
_cell_measurement_theta_max 25.995
_cell_measurement_theta_min 2.189
_cell_volume 4066.9(7)
_computing_cell_refinement 'SAINT V7.53A (BRUKER, 2008)'
_computing_data_collection 'APEX2 v2.2-0 (BRUKER, 2008'
_computing_data_reduction 'SAINT V7.53A (BRUKER, 2008)'
_computing_molecular_graphics 'XP in SHELXTL (Sheldrick, 2008)'
_computing_publication_material 'XP in SHELXTL (Sheldrick, 2008)'
_computing_structure_refinement 'SHELXL in SHELXTL (Sheldrick, 2008)'
_computing_structure_solution 'SHELXS in SHELXTL (Sheldrick, 2008)'
_diffrn_ambient_temperature 100(2)
_diffrn_measured_fraction_theta_full 0.990
_diffrn_measured_fraction_theta_max 0.990
_diffrn_measurement_device_type 'BRUKER TXS rotating anode'
_diffrn_measurement_method 'omega scans'
_diffrn_radiation_monochromator 'HELIOS multilayer mirror optics'
_diffrn_radiation_source 'Mo rotatin anode'
_diffrn_radiation_type MoK\a
_diffrn_radiation_wavelength 0.71073
_diffrn_reflns_av_R_equivalents 0.0198
_diffrn_reflns_av_sigmaI/netI 0.0132
_diffrn_reflns_limit_h_max 25
_diffrn_reflns_limit_h_min -26
_diffrn_reflns_limit_k_max 12
_diffrn_reflns_limit_k_min 0
_diffrn_reflns_limit_l_max 23
_diffrn_reflns_limit_l_min 0
_diffrn_reflns_number 22449
_diffrn_reflns_theta_full 26.00
_diffrn_reflns_theta_max 26.00
_diffrn_reflns_theta_min 1.97
_exptl_absorpt_coefficient_mu 2.217
_exptl_absorpt_correction_T_max 0.7768
_exptl_absorpt_correction_T_min 0.6910
_exptl_absorpt_correction_type multi-scan
_exptl_absorpt_process_details 'SADABS-2008/2 (Sheldrick, 2008)'
_exptl_crystal_colour colourless
_exptl_crystal_density_diffrn 1.541
_exptl_crystal_density_method 'not measured'
_exptl_crystal_description block
_exptl_crystal_F_000 1928
_exptl_crystal_size_max 0.18
_exptl_crystal_size_mid 0.15
_exptl_crystal_size_min 0.12
_refine_diff_density_max 1.145
_refine_diff_density_min -0.418
_refine_diff_density_rms 0.063
_refine_ls_extinction_method none
_refine_ls_goodness_of_fit_ref 1.065
_refine_ls_hydrogen_treatment constr
_refine_ls_matrix_type full
_refine_ls_number_parameters 250
_refine_ls_number_reflns 3971
_refine_ls_number_restraints 0
_refine_ls_restrained_S_all 1.065
_refine_ls_R_factor_all 0.0268
_refine_ls_R_factor_gt 0.0249
_refine_ls_shift/su_max 0.001
_refine_ls_shift/su_mean 0.000
_refine_ls_structure_factor_coef Fsqd
_refine_ls_weighting_details 'calc w=1/[\s^2^(Fo^2^)+(0.0296P)^2^+7.9503P] where P=(Fo^2^+2Fc^2^)/3'
_refine_ls_weighting_scheme calc
_refine_ls_wR_factor_gt 0.0629
_refine_ls_wR_factor_ref 0.0638
_reflns_number_gt 3734
_reflns_number_total 3971
_reflns_threshold_expression >2sigma(I)
_cod_data_source_file ic100501e_si_001.cif
_cod_data_source_block c2c
_cod_original_sg_symbol_Hall -C2yc
_cod_database_code 4315920

loop_
_symmetry_equiv_pos_as_xyz
'x, y, z'
'-x, y, -z+1/2'
'x+1/2, y+1/2, z'
'-x+1/2, y+1/2, -z+1/2'
'-x, -y, -z'
'x, -y, z-1/2'
'-x+1/2, -y+1/2, -z'
'x+1/2, -y+1/2, z-1/2'

loop_
_atom_site_label
_atom_site_type_symbol
_atom_site_fract_x
_atom_site_fract_y
_atom_site_fract_z
_atom_site_U_iso_or_equiv
_atom_site_adp_type
_atom_site_occupancy
_atom_site_symmetry_multiplicity
_atom_site_calc_flag
_atom_site_refinement_flags
_atom_site_disorder_assembly
_atom_site_disorder_group
Fe2 Fe 0.371598(14) 0.46795(3) 0.213466(16) 0.02456(9) Uani 1 1 d . . .
Ge1 Ge 0.440099(10) 0.292816(18) 0.214902(11) 0.02012(7) Uani 1 1 d . . .
N1 N 0.40311(8) 0.11951(15) 0.20714(9) 0.0222(3) Uani 1 1 d . . .
N2 N 0.43108(8) 0.21150(15) 0.11776(9) 0.0207(3) Uani 1 1 d . . .
O1 O 0.37108(10) 0.4534(2) 0.36849(10) 0.0552(5) Uani 1 1 d . . .
O2 O 0.46475(8) 0.62761(15) 0.16511(9) 0.0363(4) Uani 1 1 d . . .
O3 O 0.27046(8) 0.30387(15) 0.12216(9) 0.0377(4) Uani 1 1 d . . .
O4 O 0.28484(8) 0.68931(15) 0.18875(10) 0.0388(4) Uani 1 1 d . . .
C1 C 0.40145(9) 0.10951(18) 0.13625(10) 0.0209(4) Uani 1 1 d . . .
C2 C 0.37137(10) 0.00377(18) 0.08506(10) 0.0221(4) Uani 1 1 d . . .
C3 C 0.30806(10) 0.0166(2) 0.04102(11) 0.0264(4) Uani 1 1 d . . .
H3 H 0.2830 0.0893 0.0463 0.032 Uiso 1 1 calc R . .
C4 C 0.28195(10) -0.0769(2) -0.01039(12) 0.0295(5) Uani 1 1 d . . .
H4 H 0.2388 -0.0681 -0.0407 0.035 Uiso 1 1 calc R . .
C5 C 0.31797(11) -0.1834(2) -0.01823(11) 0.0288(4) Uani 1 1 d . . .
H5 H 0.2999 -0.2466 -0.0542 0.035 Uiso 1 1 calc R . .
C6 C 0.38038(11) -0.19737(19) 0.02648(11) 0.0269(4) Uani 1 1 d . . .
H6 H 0.4049 -0.2711 0.0219 0.032 Uiso 1 1 calc R . .
C7 C 0.40719(10) -0.10383(19) 0.07809(11) 0.0235(4) Uani 1 1 d . . .
H7 H 0.4501 -0.1135 0.1087 0.028 Uiso 1 1 calc R . .
C8 C 0.37751(10) 0.03203(19) 0.25440(11) 0.0240(4) Uani 1 1 d . . .
C9 C 0.38822(13) 0.1014(2) 0.32768(12) 0.0363(5) Uani 1 1 d . . .
H9A H 0.4345 0.1184 0.3485 0.054 Uiso 1 1 calc R . .
H9B H 0.3726 0.0478 0.3618 0.054 Uiso 1 1 calc R . .
H9C H 0.3645 0.1829 0.3199 0.054 Uiso 1 1 calc R . .
C10 C 0.30519(11) 0.0070(2) 0.22139(13) 0.0327(5) Uani 1 1 d . . .
H10A H 0.2824 0.0890 0.2096 0.049 Uiso 1 1 calc R . .
H10B H 0.2882 -0.0399 0.2570 0.049 Uiso 1 1 calc R . .
H10C H 0.2987 -0.0440 0.1764 0.049 Uiso 1 1 calc R . .
C11 C 0.41451(11) -0.0944(2) 0.26622(12) 0.0302(5) Uani 1 1 d . . .
H11A H 0.4083 -0.1381 0.2188 0.045 Uiso 1 1 calc R . .
H11B H 0.3984 -0.1490 0.2995 0.045 Uiso 1 1 calc R . .
H11C H 0.4607 -0.0774 0.2879 0.045 Uiso 1 1 calc R . .
C12 C 0.43191(11) 0.2595(2) 0.04382(11) 0.0257(4) Uani 1 1 d . . .
C13 C 0.36837(12) 0.3273(2) 0.00661(13) 0.0367(5) Uani 1 1 d . . .
H13A H 0.3324 0.2666 0.0002 0.055 Uiso 1 1 calc R . .
H13B H 0.3699 0.3597 -0.0416 0.055 Uiso 1 1 calc R . .
H13C H 0.3620 0.3991 0.0374 0.055 Uiso 1 1 calc R . .
C14 C 0.48738(11) 0.3544(2) 0.05749(12) 0.0317(5) Uani 1 1 d . . .
H14A H 0.4810 0.4217 0.0910 0.048 Uiso 1 1 calc R . .
H14B H 0.4888 0.3932 0.0107 0.048 Uiso 1 1 calc R . .
H14C H 0.5282 0.3097 0.0796 0.048 Uiso 1 1 calc R . .
C15 C 0.44516(12) 0.1525(2) -0.00567(11) 0.0316(5) Uani 1 1 d . . .
H15A H 0.4832 0.1034 0.0212 0.047 Uiso 1 1 calc R . .
H15B H 0.4532 0.1903 -0.0498 0.047 Uiso 1 1 calc R . .
H15C H 0.4076 0.0954 -0.0200 0.047 Uiso 1 1 calc R . .
C16 C 0.37488(12) 0.4572(2) 0.30903(13) 0.0367(5) Uani 1 1 d . . .
C17 C 0.42976(10) 0.56251(19) 0.18502(12) 0.0284(5) Uani 1 1 d . . .
C18 C 0.31094(10) 0.3669(2) 0.15776(12) 0.0289(5) Uani 1 1 d . . .
C19 C 0.31861(10) 0.6026(2) 0.19880(12) 0.0294(5) Uani 1 1 d . . .

loop_
_atom_site_aniso_label
_atom_site_aniso_U_11
_atom_site_aniso_U_22
_atom_site_aniso_U_33
_atom_site_aniso_U_23
_atom_site_aniso_U_13
_atom_site_aniso_U_12
Fe2 0.02758(16) 0.01735(15) 0.02629(16) -0.00393(11) 0.00327(12) 0.00307(11)
Ge1 0.02724(12) 0.01384(11) 0.01949(11) -0.00098(7) 0.00677(8) 0.00011(7)
N1 0.0299(9) 0.0170(8) 0.0207(8) -0.0013(6) 0.0086(7) -0.0032(7)
N2 0.0294(9) 0.0160(8) 0.0171(8) -0.0015(6) 0.0068(6) -0.0017(6)
O1 0.0722(13) 0.0633(13) 0.0293(9) -0.0046(8) 0.0125(9) 0.0330(11)
O2 0.0367(9) 0.0230(8) 0.0472(10) 0.0038(7) 0.0078(7) 0.0018(7)
O3 0.0344(9) 0.0293(8) 0.0423(9) -0.0049(7) -0.0014(7) -0.0036(7)
O4 0.0340(9) 0.0239(8) 0.0543(11) -0.0040(7) 0.0052(8) 0.0060(7)
C1 0.0243(9) 0.0159(9) 0.0225(9) 0.0011(7) 0.0065(7) 0.0026(7)
C2 0.0302(10) 0.0173(9) 0.0196(9) 0.0005(7) 0.0081(8) -0.0030(8)
C3 0.0299(11) 0.0216(10) 0.0267(10) 0.0009(8) 0.0062(8) 0.0004(8)
C4 0.0307(11) 0.0274(11) 0.0272(10) 0.0003(8) 0.0025(8) -0.0038(9)
C5 0.0394(12) 0.0227(10) 0.0238(10) -0.0035(8) 0.0076(9) -0.0081(9)
C6 0.0378(12) 0.0189(10) 0.0258(10) -0.0009(8) 0.0121(9) -0.0013(8)
C7 0.0287(10) 0.0209(10) 0.0211(9) 0.0000(8) 0.0074(8) -0.0014(8)
C8 0.0323(11) 0.0197(10) 0.0226(10) 0.0013(8) 0.0117(8) -0.0029(8)
C9 0.0558(15) 0.0314(12) 0.0262(11) -0.0034(9) 0.0192(10) -0.0095(11)
C10 0.0307(11) 0.0315(11) 0.0390(12) 0.0066(10) 0.0146(10) -0.0020(9)
C11 0.0363(12) 0.0270(11) 0.0294(11) 0.0072(9) 0.0127(9) 0.0032(9)
C12 0.0382(12) 0.0203(10) 0.0192(9) 0.0027(8) 0.0087(8) -0.0016(8)
C13 0.0449(13) 0.0343(12) 0.0278(11) 0.0095(10) 0.0047(10) 0.0035(10)
C14 0.0486(13) 0.0225(10) 0.0273(11) 0.0019(8) 0.0161(9) -0.0066(9)
C15 0.0508(13) 0.0259(11) 0.0214(10) -0.0030(8) 0.0153(9) -0.0073(10)
C16 0.0406(13) 0.0314(12) 0.0344(13) -0.0069(10) 0.0041(10) 0.0148(10)
C17 0.0309(11) 0.0166(10) 0.0326(11) -0.0012(8) -0.0001(9) 0.0056(8)
C18 0.0313(11) 0.0217(10) 0.0321(11) 0.0015(9) 0.0058(9) 0.0063(9)
C19 0.0280(11) 0.0228(11) 0.0338(11) -0.0041(9) 0.0023(9) -0.0010(9)

loop_
_atom_type_symbol
_atom_type_description
_atom_type_scat_dispersion_real
_atom_type_scat_dispersion_imag
_atom_type_scat_source
C C 0.0033 0.0016 'International Tables Vol C Tables 4.2.6.8 and 6.1.1.4'
H H 0.0000 0.0000 'International Tables Vol C Tables 4.2.6.8 and 6.1.1.4'
N N 0.0061 0.0033 'International Tables Vol C Tables 4.2.6.8 and 6.1.1.4'
O O 0.0106 0.0060 'International Tables Vol C Tables 4.2.6.8 and 6.1.1.4'
Fe Fe 0.3463 0.8444 'International Tables Vol C Tables 4.2.6.8 and 6.1.1.4'
Ge Ge 0.1547 1.8001 'International Tables Vol C Tables 4.2.6.8 and 6.1.1.4'

loop_
_geom_angle_atom_site_label_1
_geom_angle_atom_site_label_2
_geom_angle_atom_site_label_3
_geom_angle
_geom_angle_site_symmetry_1
_geom_angle_site_symmetry_3
_geom_angle_publ_flag
C18 Fe2 C19 92.34(9) . . ?
C18 Fe2 C17 127.48(10) . . ?
C19 Fe2 C17 89.37(10) . . ?
C18 Fe2 C16 112.25(11) . . ?
C19 Fe2 C16 93.01(10) . . ?
C17 Fe2 C16 120.07(11) . . ?
C18 Fe2 Ge1 84.36(7) . . ?
C19 Fe2 Ge1 171.87(7) . . ?
C17 Fe2 Ge1 86.77(7) . . ?
C16 Fe2 Ge1 95.11(7) . . ?
N1 Ge1 N2 66.60(6) . . ?
N1 Ge1 Fe2 118.44(5) . . ?
N2 Ge1 Fe2 114.94(5) . . ?
N1 Ge1 Ge1 111.66(5) . 2_655 ?
N2 Ge1 Ge1 108.00(5) . 2_655 ?
Fe2 Ge1 Ge1 123.211(10) . 2_655 ?
C1 N1 C8 130.10(16) . . ?
C1 N1 Ge1 92.60(12) . . ?
C8 N1 Ge1 136.91(12) . . ?
C1 N2 C12 130.04(16) . . ?
C1 N2 Ge1 91.74(12) . . ?
C12 N2 Ge1 134.58(12) . . ?
N1 C1 N2 108.52(16) . . ?
N1 C1 C2 126.58(17) . . ?
N2 C1 C2 124.89(17) . . ?
C7 C2 C3 119.87(18) . . ?
C7 C2 C1 120.41(18) . . ?
C3 C2 C1 119.63(18) . . ?
C4 C3 C2 119.54(19) . . ?
C4 C3 H3 120.2 . . ?
C2 C3 H3 120.2 . . ?
C3 C4 C5 120.7(2) . . ?
C3 C4 H4 119.7 . . ?
C5 C4 H4 119.7 . . ?
C6 C5 C4 119.78(19) . . ?
C6 C5 H5 120.1 . . ?
C4 C5 H5 120.1 . . ?
C5 C6 C7 120.07(19) . . ?
C5 C6 H6 120.0 . . ?
C7 C6 H6 120.0 . . ?
C2 C7 C6 120.05(19) . . ?
C2 C7 H7 120.0 . . ?
C6 C7 H7 120.0 . . ?
N1 C8 C9 105.47(16) . . ?
N1 C8 C11 110.77(16) . . ?
C9 C8 C11 109.60(18) . . ?
N1 C8 C10 111.28(16) . . ?
C9 C8 C10 109.53(18) . . ?
C11 C8 C10 110.09(17) . . ?
C8 C9 H9A 109.5 . . ?
C8 C9 H9B 109.5 . . ?
H9A C9 H9B 109.5 . . ?
C8 C9 H9C 109.5 . . ?
H9A C9 H9C 109.5 . . ?
H9B C9 H9C 109.5 . . ?
C8 C10 H10A 109.5 . . ?
C8 C10 H10B 109.5 . . ?
H10A C10 H10B 109.5 . . ?
C8 C10 H10C 109.5 . . ?
H10A C10 H10C 109.5 . . ?
H10B C10 H10C 109.5 . . ?
C8 C11 H11A 109.5 . . ?
C8 C11 H11B 109.5 . . ?
H11A C11 H11B 109.5 . . ?
C8 C11 H11C 109.5 . . ?
H11A C11 H11C 109.5 . . ?
H11B C11 H11C 109.5 . . ?
N2 C12 C14 105.74(16) . . ?
N2 C12 C13 110.33(17) . . ?
C14 C12 C13 109.79(18) . . ?
N2 C12 C15 112.37(16) . . ?
C14 C12 C15 108.03(18) . . ?
C13 C12 C15 110.43(18) . . ?
C12 C13 H13A 109.5 . . ?
C12 C13 H13B 109.5 . . ?
H13A C13 H13B 109.5 . . ?
C12 C13 H13C 109.5 . . ?
H13A C13 H13C 109.5 . . ?
H13B C13 H13C 109.5 . . ?
C12 C14 H14A 109.5 . . ?
C12 C14 H14B 109.5 . . ?
H14A C14 H14B 109.5 . . ?
C12 C14 H14C 109.5 . . ?
H14A C14 H14C 109.5 . . ?
H14B C14 H14C 109.5 . . ?
C12 C15 H15A 109.5 . . ?
C12 C15 H15B 109.5 . . ?
H15A C15 H15B 109.5 . . ?
C12 C15 H15C 109.5 . . ?
H15A C15 H15C 109.5 . . ?
H15B C15 H15C 109.5 . . ?
O1 C16 Fe2 173.7(2) . . ?
O2 C17 Fe2 176.56(18) . . ?
O3 C18 Fe2 178.1(2) . . ?
O4 C19 Fe2 179.3(2) . . ?

loop_
_geom_bond_atom_site_label_1
_geom_bond_atom_site_label_2
_geom_bond_distance
_geom_bond_site_symmetry_2
_geom_bond_publ_flag
Fe2 C18 1.778(2) . ?
Fe2 C19 1.780(2) . ?
Fe2 C17 1.786(2) . ?
Fe2 C16 1.791(2) . ?
Fe2 Ge1 2.3402(4) . ?
Ge1 N1 1.9623(16) . ?
Ge1 N2 1.9817(16) . ?
Ge1 Ge1 2.5512(5) 2_655 ?
N1 C1 1.334(2) . ?
N1 C8 1.483(2) . ?
N2 C1 1.334(2) . ?
N2 C12 1.488(2) . ?
O1 C16 1.149(3) . ?
O2 C17 1.150(3) . ?
O3 C18 1.149(3) . ?
O4 C19 1.142(3) . ?
C1 C2 1.491(3) . ?
C2 C7 1.387(3) . ?
C2 C3 1.392(3) . ?
C3 C4 1.382(3) . ?
C3 H3 0.9500 . ?
C4 C5 1.383(3) . ?
C4 H4 0.9500 . ?
C5 C6 1.382(3) . ?
C5 H5 0.9500 . ?
C6 C7 1.387(3) . ?
C6 H6 0.9500 . ?
C7 H7 0.9500 . ?
C8 C9 1.522(3) . ?
C8 C11 1.523(3) . ?
C8 C10 1.529(3) . ?
C9 H9A 0.9800 . ?
C9 H9B 0.9800 . ?
C9 H9C 0.9800 . ?
C10 H10A 0.9800 . ?
C10 H10B 0.9800 . ?
C10 H10C 0.9800 . ?
C11 H11A 0.9800 . ?
C11 H11B 0.9800 . ?
C11 H11C 0.9800 . ?
C12 C14 1.516(3) . ?
C12 C13 1.526(3) . ?
C12 C15 1.531(3) . ?
C13 H13A 0.9800 . ?
C13 H13B 0.9800 . ?
C13 H13C 0.9800 . ?
C14 H14A 0.9800 . ?
C14 H14B 0.9800 . ?
C14 H14C 0.9800 . ?
C15 H15A 0.9800 . ?
C15 H15B 0.9800 . ?
C15 H15C 0.9800 . ?

loop_
_geom_torsion_atom_site_label_1
_geom_torsion_atom_site_label_2
_geom_torsion_atom_site_label_3
_geom_torsion_atom_site_label_4
_geom_torsion
_geom_torsion_site_symmetry_1
_geom_torsion_site_symmetry_2
_geom_torsion_site_symmetry_3
_geom_torsion_site_symmetry_4
_geom_torsion_publ_flag
C18 Fe2 Ge1 N1 -29.92(9) . . . . ?
C17 Fe2 Ge1 N1 -158.09(9) . . . . ?
C16 Fe2 Ge1 N1 81.98(10) . . . . ?
C18 Fe2 Ge1 N2 45.82(9) . . . . ?
C17 Fe2 Ge1 N2 -82.35(9) . . . . ?
C16 Fe2 Ge1 N2 157.73(10) . . . . ?
C18 Fe2 Ge1 Ge1 -178.80(7) . . . 2_655 ?
C17 Fe2 Ge1 Ge1 53.03(7) . . . 2_655 ?
C16 Fe2 Ge1 Ge1 -66.90(8) . . . 2_655 ?
N2 Ge1 N1 C1 -4.61(11) . . . . ?
Fe2 Ge1 N1 C1 102.14(11) . . . . ?
Ge1 Ge1 N1 C1 -105.59(11) 2_655 . . . ?
N2 Ge1 N1 C8 -177.5(2) . . . . ?
Fe2 Ge1 N1 C8 -70.78(19) . . . . ?
Ge1 Ge1 N1 C8 81.49(19) 2_655 . . . ?
N1 Ge1 N2 C1 4.61(11) . . . . ?
Fe2 Ge1 N2 C1 -107.16(11) . . . . ?
Ge1 Ge1 N2 C1 111.00(11) 2_655 . . . ?
N1 Ge1 N2 C12 163.6(2) . . . . ?
Fe2 Ge1 N2 C12 51.84(19) . . . . ?
Ge1 Ge1 N2 C12 -89.99(18) 2_655 . . . ?
C8 N1 C1 N2 -179.68(18) . . . . ?
Ge1 N1 C1 N2 6.64(16) . . . . ?
C8 N1 C1 C2 0.8(3) . . . . ?
Ge1 N1 C1 C2 -172.88(18) . . . . ?
C12 N2 C1 N1 -167.10(18) . . . . ?
Ge1 N2 C1 N1 -6.57(16) . . . . ?
C12 N2 C1 C2 12.4(3) . . . . ?
Ge1 N2 C1 C2 172.96(17) . . . . ?
N1 C1 C2 C7 -89.5(3) . . . . ?
N2 C1 C2 C7 91.0(2) . . . . ?
N1 C1 C2 C3 94.1(2) . . . . ?
N2 C1 C2 C3 -85.4(3) . . . . ?
C7 C2 C3 C4 -1.4(3) . . . . ?
C1 C2 C3 C4 175.05(19) . . . . ?
C2 C3 C4 C5 0.3(3) . . . . ?
C3 C4 C5 C6 0.9(3) . . . . ?
C4 C5 C6 C7 -1.2(3) . . . . ?
C3 C2 C7 C6 1.1(3) . . . . ?
C1 C2 C7 C6 -175.27(18) . . . . ?
C5 C6 C7 C2 0.2(3) . . . . ?
C1 N1 C8 C9 -174.6(2) . . . . ?
Ge1 N1 C8 C9 -3.8(3) . . . . ?
C1 N1 C8 C11 66.9(3) . . . . ?
Ge1 N1 C8 C11 -122.33(18) . . . . ?
C1 N1 C8 C10 -55.9(3) . . . . ?
Ge1 N1 C8 C10 114.86(19) . . . . ?
C1 N2 C12 C14 -164.65(19) . . . . ?
Ge1 N2 C12 C14 43.2(2) . . . . ?
C1 N2 C12 C13 76.7(3) . . . . ?
Ge1 N2 C12 C13 -75.4(2) . . . . ?
C1 N2 C12 C15 -47.0(3) . . . . ?
Ge1 N2 C12 C15 160.88(15) . . . . ?
